data_7039843
loop_
_publ_author_name
'Jobb\'agy, Csaba'
'Baranyai, P\'eter'
'Szab\'o, P\'al'
'Holczbauer, Tam\'as'
'R\'acz, Barbara'
'Li, Liang'
'Naumov, Pan\<ce'
'De\'ak, Andrea'

_publ_section_title
;
 Unexpected formation of a fused double cycle trinuclear gold(i) complex
 supported by ortho-phenyl metallated aryl-diphosphine ligands and strong
 aurophilic interactions.
;
_journal_issue 31
_journal_name_full 'Dalton transactions (Cambridge, England : 2003)'
_journal_page_first 12569
_journal_page_last 12575
_journal_paper_doi 10.1039/c6dt01528j
_journal_volume 45
_journal_year 2016
_chemical_formula_moiety
;
C39 H32 Au2 Cl2 O P2, 0.8(C7 H8), 0.2(C H2 Cl2)
;
_chemical_formula_sum 'C44.8 H38.8 Au2 Cl2.4 O P2'
_chemical_formula_weight 1134.11
_space_group_crystal_system monoclinic
_space_group_IT_number 14
_space_group_name_Hall '-P 2yn'
_space_group_name_H-M_alt 'P 1 21/n 1'
_symmetry_space_group_name_Hall '-P 2yn'
_symmetry_space_group_name_H-M 'P 1 21/n 1'
_atom_sites_solution_hydrogens geom
_atom_sites_solution_primary direct
_atom_sites_solution_secondary direct
_audit_creation_method SHELXL-2014/7
_audit_update_record
;
2016-07-04 deposited with the CCDC.
2016-07-08 downloaded from the CCDC.
;
_cell_angle_alpha 90
_cell_angle_beta 101.076(2)
_cell_angle_gamma 90
_cell_formula_units_Z 4
_cell_length_a 12.1273(9)
_cell_length_b 21.3275(13)
_cell_length_c 15.5941(11)
_cell_measurement_reflns_used 50459
_cell_measurement_temperature 98(2)
_cell_measurement_theta_max 28.3
_cell_measurement_theta_min 3.03
_cell_volume 3958.2(5)
_computing_cell_refinement 'CrystalClear (Rigaku/MSC Inc., 2005)'
_computing_data_collection 'CrystalClear (Rigaku/MSC Inc., 2005)'
_computing_data_reduction 'CrystalClear (Rigaku/MSC Inc., 2005)'
_computing_molecular_graphics 'PLATON (Spek, 2003)'
_computing_publication_material 'WinGX (Farrugia, 1999), PLATON (Spek, 2003)'
_computing_structure_refinement 'SHELXL-2014/7 (Sheldrick, 2014)'
_computing_structure_solution 'SIR92 (Altomare <i>et al.</i>, 1994)'
_diffrn_ambient_temperature 98(2)
_diffrn_measured_fraction_theta_full 0.998
_diffrn_measured_fraction_theta_max 0.998
_diffrn_measurement_device_type 'R Axis Rapid'
_diffrn_measurement_method 'phi and omega scans'
_diffrn_radiation_type MoK\a
_diffrn_radiation_wavelength 0.71075
_diffrn_reflns_av_R_equivalents 0.0913
_diffrn_reflns_av_unetI/netI 0.0396
_diffrn_reflns_Laue_measured_fraction_full 0.998
_diffrn_reflns_Laue_measured_fraction_max 0.998
_diffrn_reflns_limit_h_max 16
_diffrn_reflns_limit_h_min -16
_diffrn_reflns_limit_k_max 28
_diffrn_reflns_limit_k_min -28
_diffrn_reflns_limit_l_max 20
_diffrn_reflns_limit_l_min -20
_diffrn_reflns_number 72810
_diffrn_reflns_point_group_measured_fraction_full 0.998
_diffrn_reflns_point_group_measured_fraction_max 0.998
_diffrn_reflns_theta_full 25.242
_diffrn_reflns_theta_max 28.282
_diffrn_reflns_theta_min 3.030
_exptl_absorpt_coefficient_mu 7.682
_exptl_absorpt_correction_T_max 0.11
_exptl_absorpt_correction_T_min 0.02
_exptl_absorpt_correction_type multi-scan
_exptl_absorpt_process_details 'CrystalClear (Rigaku/MSC, 2005)'
_exptl_crystal_colour Colorless
_exptl_crystal_density_diffrn 1.903
_exptl_crystal_description Platelet
_exptl_crystal_F_000 2178
_exptl_crystal_size_max 0.830
_exptl_crystal_size_mid 0.750
_exptl_crystal_size_min 0.290
_refine_diff_density_max 2.174
_refine_diff_density_min -1.980
_refine_diff_density_rms 0.221
_refine_ls_extinction_method none
_refine_ls_goodness_of_fit_ref 1.082
_refine_ls_hydrogen_treatment constr
_refine_ls_matrix_type full
_refine_ls_number_parameters 486
_refine_ls_number_reflns 9806
_refine_ls_number_restraints 1
_refine_ls_restrained_S_all 1.082
_refine_ls_R_factor_all 0.0555
_refine_ls_R_factor_gt 0.0483
_refine_ls_shift/su_max 0.001
_refine_ls_shift/su_mean 0.000
_refine_ls_structure_factor_coef Fsqd
_refine_ls_weighting_details 'w=1/[\s^2^(Fo^2^)+(0.0408P)^2^+43.9385P] where P=(Fo^2^+2Fc^2^)/3'
_refine_ls_weighting_scheme calc
_refine_ls_wR_factor_gt 0.1080
_refine_ls_wR_factor_ref 0.1135
_reflns_Friedel_coverage 0.000
_reflns_number_gt 8833
_reflns_number_total 9806
_reflns_threshold_expression 'I > 2\s(I)'
_cod_data_source_file c6dt01528j4.cif
_cod_data_source_block complex_2
_cod_depositor_comments 'Adding full bibliography for 7039843--7039844.cif.'
_cod_original_formula_sum 'C44.80 H38.80 Au2 Cl2.40 O P2'
_cod_database_code 7039843
_shelx_shelxl_version_number 2014/7
_shelx_space_group_comment
;
The symmetry employed for this shelxl refinement is uniquely defined
by the following loop, which should always be used as a source of
symmetry information in preference to the above space-group names.
They are only intended as comments.
;
_shelx_estimated_absorpt_t_min 0.061
_shelx_estimated_absorpt_t_max 0.214

loop_
_space_group_symop_operation_xyz
'x, y, z'
'-x+1/2, y+1/2, -z+1/2'
'-x, -y, -z'
'x-1/2, -y-1/2, z-1/2'

loop_
_atom_site_label
_atom_site_type_symbol
_atom_site_fract_x
_atom_site_fract_y
_atom_site_fract_z
_atom_site_U_iso_or_equiv
_atom_site_adp_type
_atom_site_occupancy
_atom_site_site_symmetry_order
_atom_site_calc_flag
_atom_site_refinement_flags_posn
_atom_site_refinement_flags_adp
_atom_site_refinement_flags_occupancy
_atom_site_disorder_assembly
_atom_site_disorder_group
Au1 Au 0.11423(2) 0.13584(2) 0.33623(2) 0.02199(7) Uani 1 1 d . . . . .
Au2 Au 0.19278(2) 0.02875(2) 0.24226(2) 0.02127(7) Uani 1 1 d . . . . .
Cl1 Cl -0.06053(13) 0.12142(9) 0.24825(12) 0.0312(4) Uani 1 1 d . . . . .
Cl2 Cl 0.12161(15) -0.04026(8) 0.33068(11) 0.0311(4) Uani 1 1 d . . . . .
P1 P 0.26837(13) 0.16345(8) 0.43186(11) 0.0198(3) Uani 1 1 d . . . . .
P2 P 0.27295(13) 0.08710(8) 0.15208(11) 0.0202(3) Uani 1 1 d . . . . .
O1 O 0.4255(4) 0.1134(2) 0.3189(3) 0.0221(9) Uani 1 1 d . . . . .
C1 C 0.3915(5) 0.1122(3) 0.4632(4) 0.0230(13) Uani 1 1 d . . . . .
C2 C 0.4244(5) 0.0945(3) 0.5502(5) 0.0268(14) Uani 1 1 d . . . . .
H2 H 0.3755 0.1018 0.5900 0.032 Uiso 1 1 calc R U . . .
C3 C 0.5285(6) 0.0662(3) 0.5796(5) 0.0294(15) Uani 1 1 d . . . . .
H3 H 0.5478 0.0507 0.6376 0.035 Uiso 1 1 calc R U . . .
C4 C 0.6025(6) 0.0611(3) 0.5239(5) 0.0280(14) Uani 1 1 d . . . . .
H4 H 0.6754 0.0448 0.5454 0.034 Uiso 1 1 calc R U . . .
C5 C 0.5740(5) 0.0790(3) 0.4369(5) 0.0233(13) Uani 1 1 d . . . . .
C6 C 0.6595(5) 0.0853(3) 0.3761(5) 0.0251(13) Uani 1 1 d . . . . .
C7 C 0.5978(6) 0.0715(4) 0.2835(5) 0.0290(15) Uani 1 1 d . . . . .
C8 C 0.6520(6) 0.0491(5) 0.2198(6) 0.044(2) Uani 1 1 d . . . . .
H8 H 0.7300 0.0399 0.2343 0.053 Uiso 1 1 calc R U . . .
C9 C 0.5949(8) 0.0397(6) 0.1356(6) 0.060(3) Uani 1 1 d . . . . .
H9 H 0.6336 0.0236 0.0928 0.072 Uiso 1 1 calc R U . . .
C10 C 0.4807(6) 0.0536(4) 0.1128(6) 0.042(2) Uani 1 1 d . . . . .
H10 H 0.4421 0.0478 0.0543 0.051 Uiso 1 1 calc R U . . .
C11 C 0.4240(6) 0.0758(3) 0.1749(5) 0.0274(14) Uani 1 1 d . . . . .
C12 C 0.4842(5) 0.0863(3) 0.2602(4) 0.0234(13) Uani 1 1 d . . . . .
C13 C 0.4638(5) 0.1004(3) 0.4058(4) 0.0221(12) Uani 1 1 d . . . . .
C14 C 0.6974(7) 0.1546(4) 0.3794(5) 0.0332(16) Uani 1 1 d . . . . .
H14A H 0.7556 0.1600 0.3442 0.050 Uiso 1 1 calc R U . . .
H14B H 0.7276 0.1666 0.4400 0.050 Uiso 1 1 calc R U . . .
H14C H 0.6328 0.1814 0.3559 0.050 Uiso 1 1 calc R U . . .
C15 C 0.7623(6) 0.0431(4) 0.4046(6) 0.0372(18) Uani 1 1 d . . . . .
H15A H 0.7381 -0.0007 0.4050 0.056 Uiso 1 1 calc R U . . .
H15B H 0.8009 0.0552 0.4634 0.056 Uiso 1 1 calc R U . . .
H15C H 0.8137 0.0480 0.3636 0.056 Uiso 1 1 calc R U . . .
C16 C 0.2238(5) 0.1788(3) 0.5353(4) 0.0228(12) Uani 1 1 d . . . . .
C17 C 0.1543(6) 0.1355(3) 0.5662(5) 0.0290(14) Uani 1 1 d . . . . .
H17 H 0.1320 0.0983 0.5340 0.035 Uiso 1 1 calc R U . . .
C18 C 0.1179(7) 0.1467(4) 0.6434(5) 0.0380(18) Uani 1 1 d . . . . .
H18 H 0.0723 0.1167 0.6652 0.046 Uiso 1 1 calc R U . . .
C19 C 0.1482(7) 0.2022(4) 0.6893(5) 0.0403(19) Uani 1 1 d . . . . .
H19 H 0.1226 0.2103 0.7421 0.048 Uiso 1 1 calc R U . . .
C20 C 0.2155(7) 0.2455(4) 0.6580(5) 0.0384(18) Uani 1 1 d . . . . .
H20 H 0.2352 0.2834 0.6892 0.046 Uiso 1 1 calc R U . . .
C21 C 0.2541(6) 0.2345(4) 0.5827(5) 0.0295(14) Uani 1 1 d . . . . .
H21 H 0.3013 0.2642 0.5623 0.035 Uiso 1 1 calc R U . . .
C22 C 0.3291(5) 0.2369(3) 0.4050(4) 0.0209(12) Uani 1 1 d . . . . .
C23 C 0.2583(6) 0.2827(4) 0.3615(5) 0.0340(16) Uani 1 1 d . . . . .
H23 H 0.1805 0.2744 0.3425 0.041 Uiso 1 1 calc R U . . .
C24 C 0.3029(7) 0.3409(4) 0.3461(5) 0.0371(18) Uani 1 1 d . . . . .
H24 H 0.2539 0.3729 0.3187 0.045 Uiso 1 1 calc R U . . .
C25 C 0.4157(7) 0.3531(4) 0.3694(5) 0.0331(16) Uani 1 1 d . . . . .
H25 H 0.4448 0.3926 0.3565 0.040 Uiso 1 1 calc R U . . .
C26 C 0.4868(6) 0.3071(4) 0.4121(5) 0.0326(16) Uani 1 1 d . . . . .
H26 H 0.5651 0.3151 0.4284 0.039 Uiso 1 1 calc R U . . .
C27 C 0.4435(6) 0.2497(3) 0.4310(5) 0.0266(14) Uani 1 1 d . . . . .
H27 H 0.4921 0.2188 0.4618 0.032 Uiso 1 1 calc R U . . .
C28 C 0.2522(5) 0.1713(3) 0.1515(4) 0.0226(12) Uani 1 1 d . . . . .
C29 C 0.1436(5) 0.1945(3) 0.1401(4) 0.0232(13) Uani 1 1 d . . . . .
H29 H 0.0821 0.1663 0.1360 0.028 Uiso 1 1 calc R U . . .
C30 C 0.1242(6) 0.2585(4) 0.1347(5) 0.0313(15) Uani 1 1 d . . . . .
H30 H 0.0496 0.2741 0.1271 0.038 Uiso 1 1 calc R U . . .
C31 C 0.2134(8) 0.2998(4) 0.1403(6) 0.0403(19) Uani 1 1 d . . . . .
H31 H 0.2001 0.3437 0.1362 0.048 Uiso 1 1 calc R U . . .
C32 C 0.3224(7) 0.2768(4) 0.1519(6) 0.0392(19) Uani 1 1 d . . . . .
H32 H 0.3838 0.3050 0.1561 0.047 Uiso 1 1 calc R U . . .
C33 C 0.3417(6) 0.2130(3) 0.1574(5) 0.0289(15) Uani 1 1 d . . . . .
H33 H 0.4164 0.1975 0.1653 0.035 Uiso 1 1 calc R U . . .
C34 C 0.2260(5) 0.0648(3) 0.0386(4) 0.0217(12) Uani 1 1 d . . . . .
C35 C 0.1622(6) 0.0105(3) 0.0186(5) 0.0283(14) Uani 1 1 d . . . . .
H35 H 0.1469 -0.0155 0.0643 0.034 Uiso 1 1 calc R U . . .
C36 C 0.1208(6) -0.0058(4) -0.0679(5) 0.0340(16) Uani 1 1 d . . . . .
H36 H 0.0768 -0.0426 -0.0809 0.041 Uiso 1 1 calc R U . . .
C37 C 0.1434(6) 0.0312(4) -0.1351(5) 0.0347(17) Uani 1 1 d . . . . .
H37 H 0.1142 0.0203 -0.1941 0.042 Uiso 1 1 calc R U . . .
C38 C 0.2097(7) 0.0850(4) -0.1153(5) 0.0318(16) Uani 1 1 d . . . . .
H38 H 0.2270 0.1103 -0.1611 0.038 Uiso 1 1 calc R U . . .
C39 C 0.2501(6) 0.1012(3) -0.0291(5) 0.0269(14) Uani 1 1 d . . . . .
H39 H 0.2949 0.1377 -0.0161 0.032 Uiso 1 1 calc R U . . .
C40A C -0.0192(7) 0.2938(3) 0.4208(5) 0.035(2) Uani 0.8 1 d G . P A 1
C41A C 0.0443(6) 0.3435(4) 0.4615(4) 0.045(3) Uani 0.8 1 d G . P A 1
H41A H 0.0729 0.3423 0.5227 0.054 Uiso 0.8 1 calc R U P A 1
C42A C 0.0660(7) 0.3951(3) 0.4128(6) 0.055(3) Uani 0.8 1 d G . P A 1
H42A H 0.1094 0.4291 0.4407 0.065 Uiso 0.8 1 calc R U P A 1
C43A C 0.0243(9) 0.3969(4) 0.3234(5) 0.057(3) Uani 0.8 1 d G . P A 1
H43A H 0.0391 0.4322 0.2901 0.069 Uiso 0.8 1 calc R U P A 1
C44A C -0.0392(10) 0.3472(5) 0.2827(4) 0.039(4) Uani 0.8 1 d G . P A 1
H44 H -0.0678 0.3485 0.2215 0.047 Uiso 0.8 1 calc R U P A 1
C45A C -0.0609(9) 0.2957(4) 0.3314(6) 0.047(4) Uani 0.8 1 d G . P A 1
H45A H -0.1043 0.2617 0.3035 0.056 Uiso 0.8 1 calc R U P A 1
C46A C -0.0477(10) 0.2418(6) 0.4696(8) 0.043(2) Uiso 0.8 1 d . . P A 1
H46A H -0.0031 0.2434 0.5291 0.065 Uiso 0.8 1 calc R U P A 1
H46B H -0.0318 0.2027 0.4414 0.065 Uiso 0.8 1 calc R U P A 1
H46C H -0.1278 0.2437 0.4720 0.065 Uiso 0.8 1 calc R U P A 1
Cl3B Cl -0.0322(11) 0.2735(7) 0.4488(10) 0.057(4) Uani 0.2 1 d D . P B 2
Cl4B Cl -0.0455(19) 0.3602(11) 0.3024(15) 0.066(5) Uani 0.2 1 d D . P B 2
C45B C -0.060(9) 0.292(4) 0.345(4) 0.08(3) Uiso 0.2 1 d D . P B 2
H45B H -0.0138 0.2624 0.3168 0.099 Uiso 0.2 1 calc R U P B 2
H45C H -0.1389 0.2793 0.3237 0.099 Uiso 0.2 1 calc R U P B 2

loop_
_atom_site_aniso_label
_atom_site_aniso_U_11
_atom_site_aniso_U_22
_atom_site_aniso_U_33
_atom_site_aniso_U_23
_atom_site_aniso_U_13
_atom_site_aniso_U_12
Au1 0.01612(11) 0.02404(13) 0.02601(13) -0.00385(9) 0.00459(9) -0.00190(8)
Au2 0.02154(12) 0.01918(12) 0.02214(13) -0.00088(9) 0.00182(9) -0.00071(8)
Cl1 0.0176(7) 0.0399(9) 0.0357(9) -0.0093(7) 0.0036(6) -0.0034(6)
Cl2 0.0352(9) 0.0285(8) 0.0280(8) 0.0044(7) 0.0023(7) -0.0064(7)
P1 0.0165(7) 0.0200(7) 0.0226(8) 0.0004(6) 0.0032(6) -0.0024(6)
P2 0.0155(7) 0.0201(7) 0.0246(8) -0.0007(6) 0.0029(6) 0.0008(6)
O1 0.017(2) 0.025(2) 0.023(2) -0.0022(18) 0.0007(16) 0.0031(17)
C1 0.019(3) 0.019(3) 0.030(3) 0.001(3) 0.002(2) -0.002(2)
C2 0.018(3) 0.028(3) 0.034(4) 0.005(3) 0.007(3) -0.003(2)
C3 0.026(3) 0.029(4) 0.030(4) 0.010(3) -0.002(3) -0.003(3)
C4 0.024(3) 0.021(3) 0.036(4) 0.001(3) -0.001(3) -0.002(2)
C5 0.018(3) 0.018(3) 0.032(3) -0.003(3) 0.002(2) -0.004(2)
C6 0.014(3) 0.028(3) 0.032(3) 0.002(3) 0.000(2) -0.001(2)
C7 0.018(3) 0.036(4) 0.031(3) -0.005(3) -0.001(2) 0.005(3)
C8 0.020(3) 0.063(6) 0.045(5) -0.019(4) -0.002(3) 0.013(3)
C9 0.033(5) 0.103(9) 0.043(5) -0.029(5) 0.003(4) 0.027(5)
C10 0.022(3) 0.060(6) 0.040(4) -0.024(4) -0.003(3) 0.009(3)
C11 0.019(3) 0.029(3) 0.033(4) -0.003(3) 0.002(3) 0.003(3)
C12 0.020(3) 0.021(3) 0.029(3) -0.004(3) 0.006(2) 0.001(2)
C13 0.020(3) 0.018(3) 0.028(3) 0.002(3) 0.006(2) -0.004(2)
C14 0.040(4) 0.033(4) 0.028(4) 0.000(3) 0.009(3) -0.012(3)
C15 0.019(3) 0.042(4) 0.048(5) 0.013(4) 0.003(3) 0.005(3)
C16 0.018(3) 0.026(3) 0.024(3) 0.000(3) 0.004(2) -0.002(2)
C17 0.025(3) 0.030(4) 0.031(4) 0.006(3) 0.004(3) -0.003(3)
C18 0.045(5) 0.040(4) 0.031(4) 0.011(3) 0.013(3) -0.005(4)
C19 0.047(5) 0.051(5) 0.023(3) 0.003(3) 0.008(3) -0.007(4)
C20 0.042(4) 0.045(5) 0.028(4) -0.006(3) 0.008(3) -0.005(4)
C21 0.031(4) 0.032(4) 0.027(3) 0.000(3) 0.009(3) -0.004(3)
C22 0.021(3) 0.021(3) 0.021(3) 0.000(2) 0.004(2) -0.001(2)
C23 0.024(3) 0.036(4) 0.040(4) 0.001(3) 0.002(3) -0.001(3)
C24 0.039(4) 0.028(4) 0.040(4) 0.010(3) -0.003(3) -0.001(3)
C25 0.036(4) 0.027(4) 0.037(4) 0.005(3) 0.008(3) -0.009(3)
C26 0.026(3) 0.032(4) 0.039(4) -0.001(3) 0.002(3) -0.011(3)
C27 0.023(3) 0.027(3) 0.029(3) 0.002(3) 0.003(3) -0.005(3)
C28 0.025(3) 0.020(3) 0.023(3) 0.001(2) 0.006(2) 0.003(2)
C29 0.021(3) 0.027(3) 0.022(3) 0.002(3) 0.003(2) 0.005(2)
C30 0.034(4) 0.032(4) 0.028(3) 0.000(3) 0.006(3) 0.013(3)
C31 0.054(5) 0.021(3) 0.049(5) 0.003(3) 0.018(4) 0.010(3)
C32 0.039(4) 0.023(4) 0.061(5) 0.001(4) 0.023(4) -0.012(3)
C33 0.028(3) 0.023(3) 0.040(4) -0.006(3) 0.015(3) -0.003(3)
C34 0.016(3) 0.025(3) 0.025(3) 0.000(3) 0.005(2) 0.002(2)
C35 0.033(4) 0.025(3) 0.028(3) -0.003(3) 0.009(3) -0.005(3)
C36 0.021(3) 0.043(4) 0.038(4) -0.011(3) 0.005(3) -0.002(3)
C37 0.023(3) 0.050(5) 0.030(4) -0.010(3) 0.002(3) 0.016(3)
C38 0.039(4) 0.036(4) 0.023(3) 0.003(3) 0.012(3) 0.012(3)
C39 0.028(3) 0.024(3) 0.030(3) 0.000(3) 0.008(3) 0.006(3)
C40A 0.028(5) 0.036(6) 0.043(6) 0.005(5) 0.013(4) 0.001(4)
C41A 0.036(5) 0.049(6) 0.053(7) -0.007(5) 0.011(5) 0.006(5)
C42A 0.053(7) 0.042(6) 0.064(8) -0.011(6) 0.000(6) 0.006(5)
C43A 0.069(9) 0.054(8) 0.056(8) 0.006(6) 0.030(7) 0.004(7)
C44A 0.065(10) 0.031(7) 0.018(5) 0.007(5) 0.000(5) 0.018(6)
C45A 0.053(8) 0.050(8) 0.034(6) -0.002(5) 0.000(5) 0.022(6)
Cl3B 0.051(7) 0.054(8) 0.077(9) 0.047(7) 0.042(6) 0.026(6)
Cl4B 0.062(10) 0.064(11) 0.078(12) -0.012(9) 0.026(9) 0.011(9)

loop_
_atom_type_symbol
_atom_type_description
_atom_type_scat_dispersion_real
_atom_type_scat_dispersion_imag
_atom_type_scat_source
C C 0.0033 0.0016 'International Tables Vol C Tables 4.2.6.8 and 6.1.1.4'
H H 0.0000 0.0000 'International Tables Vol C Tables 4.2.6.8 and 6.1.1.4'
O O 0.0106 0.0060 'International Tables Vol C Tables 4.2.6.8 and 6.1.1.4'
P P 0.1023 0.0942 'International Tables Vol C Tables 4.2.6.8 and 6.1.1.4'
Cl Cl 0.1484 0.1585 'International Tables Vol C Tables 4.2.6.8 and 6.1.1.4'
Au Au -2.0133 8.8022 'International Tables Vol C Tables 4.2.6.8 and 6.1.1.4'

loop_
_geom_angle_atom_site_label_1
_geom_angle_atom_site_label_2
_geom_angle_atom_site_label_3
_geom_angle
P1 Au1 Cl1 169.87(6)
P1 Au1 Au2 103.04(4)
Cl1 Au1 Au2 87.09(5)
P2 Au2 Cl2 173.71(6)
P2 Au2 Au1 95.84(4)
Cl2 Au2 Au1 90.20(5)
C22 P1 C16 104.5(3)
C22 P1 C1 103.2(3)
C16 P1 C1 103.6(3)
C22 P1 Au1 113.5(2)
C16 P1 Au1 106.6(2)
C1 P1 Au1 123.6(2)
C28 P2 C11 105.4(3)
C28 P2 C34 103.7(3)
C11 P2 C34 105.8(3)
C28 P2 Au2 118.5(2)
C11 P2 Au2 110.4(2)
C34 P2 Au2 112.0(2)
C13 O1 C12 116.5(5)
C13 C1 C2 118.7(6)
C13 C1 P1 121.2(5)
C2 C1 P1 119.1(5)
C1 C2 C3 120.6(7)
C1 C2 H2 119.7
C3 C2 H2 119.7
C4 C3 C2 119.2(7)
C4 C3 H3 120.4
C2 C3 H3 120.4
C3 C4 C5 121.9(6)
C3 C4 H4 119.1
C5 C4 H4 119.1
C4 C5 C13 117.9(6)
C4 C5 C6 123.7(6)
C13 C5 C6 117.9(6)
C7 C6 C15 112.7(6)
C7 C6 C5 107.5(5)
C15 C6 C5 112.2(6)
C7 C6 C14 107.7(6)
C15 C6 C14 109.4(6)
C5 C6 C14 107.1(6)
C8 C7 C12 118.4(7)
C8 C7 C6 122.4(6)
C12 C7 C6 119.1(6)
C9 C8 C7 121.1(7)
C9 C8 H8 119.4
C7 C8 H8 119.4
C8 C9 C10 120.3(8)
C8 C9 H9 119.8
C10 C9 H9 119.8
C11 C10 C9 120.0(7)
C11 C10 H10 120.0
C9 C10 H10 120.0
C10 C11 C12 118.8(6)
C10 C11 P2 122.0(6)
C12 C11 P2 119.0(5)
O1 C12 C7 121.9(6)
O1 C12 C11 116.8(6)
C7 C12 C11 121.3(6)
O1 C13 C1 117.5(6)
O1 C13 C5 121.6(6)
C1 C13 C5 120.8(6)
C6 C14 H14A 109.5
C6 C14 H14B 109.5
H14A C14 H14B 109.5
C6 C14 H14C 109.5
H14A C14 H14C 109.5
H14B C14 H14C 109.5
C6 C15 H15A 109.5
C6 C15 H15B 109.5
H15A C15 H15B 109.5
C6 C15 H15C 109.5
H15A C15 H15C 109.5
H15B C15 H15C 109.5
C17 C16 C21 119.3(6)
C17 C16 P1 119.1(5)
C21 C16 P1 121.5(5)
C18 C17 C16 120.1(7)
C18 C17 H17 119.9
C16 C17 H17 119.9
C17 C18 C19 119.8(7)
C17 C18 H18 120.1
C19 C18 H18 120.1
C20 C19 C18 120.0(7)
C20 C19 H19 120.0
C18 C19 H19 120.0
C21 C20 C19 120.8(8)
C21 C20 H20 119.6
C19 C20 H20 119.6
C20 C21 C16 119.9(7)
C20 C21 H21 120.0
C16 C21 H21 120.0
C23 C22 C27 119.4(6)
C23 C22 P1 118.7(5)
C27 C22 P1 121.8(5)
C22 C23 C24 119.2(7)
C22 C23 H23 120.4
C24 C23 H23 120.4
C25 C24 C23 121.6(7)
C25 C24 H24 119.2
C23 C24 H24 119.2
C24 C25 C26 119.3(7)
C24 C25 H25 120.3
C26 C25 H25 120.3
C27 C26 C25 120.0(7)
C27 C26 H26 120.0
C25 C26 H26 120.0
C26 C27 C22 120.4(7)
C26 C27 H27 119.8
C22 C27 H27 119.8
C29 C28 C33 119.4(6)
C29 C28 P2 118.8(5)
C33 C28 P2 121.8(5)
C30 C29 C28 120.3(7)
C30 C29 H29 119.8
C28 C29 H29 119.8
C31 C30 C29 120.2(7)
C31 C30 H30 119.9
C29 C30 H30 119.9
C30 C31 C32 119.7(7)
C30 C31 H31 120.2
C32 C31 H31 120.2
C33 C32 C31 120.2(7)
C33 C32 H32 119.9
C31 C32 H32 119.9
C32 C33 C28 120.3(7)
C32 C33 H33 119.9
C28 C33 H33 119.9
C39 C34 C35 118.9(6)
C39 C34 P2 121.6(5)
C35 C34 P2 119.5(5)
C36 C35 C34 120.4(7)
C36 C35 H35 119.8
C34 C35 H35 119.8
C37 C36 C35 120.4(7)
C37 C36 H36 119.8
C35 C36 H36 119.8
C36 C37 C38 119.4(7)
C36 C37 H37 120.3
C38 C37 H37 120.3
C39 C38 C37 119.9(7)
C39 C38 H38 120.0
C37 C38 H38 120.0
C38 C39 C34 120.9(7)
C38 C39 H39 119.5
C34 C39 H39 119.5
C41A C40A C45A 120.0
C41A C40A C46A 121.3(7)
C45A C40A C46A 118.6(7)
C40A C41A C42A 120.0
C40A C41A H41A 120.0
C42A C41A H41A 120.0
C43A C42A C41A 120.0
C43A C42A H42A 120.0
C41A C42A H42A 120.0
C42A C43A C44A 120.0
C42A C43A H43A 120.0
C44A C43A H43A 120.0
C45A C44A C43A 120.0
C45A C44A H44 120.0
C43A C44A H44 120.0
C44A C45A C40A 120.0
C44A C45A H45A 120.0
C40A C45A H45A 120.0
C40A C46A H46A 109.5
C40A C46A H46B 109.5
H46A C46A H46B 109.5
C40A C46A H46C 109.5
H46A C46A H46C 109.5
H46B C46A H46C 109.5
Cl4B C45B Cl3B 127(6)
Cl4B C45B H45B 105.6
Cl3B C45B H45B 105.6
Cl4B C45B H45C 105.6
Cl3B C45B H45C 105.6
H45B C45B H45C 106.1

loop_
_geom_bond_atom_site_label_1
_geom_bond_atom_site_label_2
_geom_bond_distance
Au1 P1 2.2346(16)
Au1 Cl1 2.3132(16)
Au1 Au2 2.9679(4)
Au2 P2 2.2354(17)
Au2 Cl2 2.2955(17)
P1 C22 1.814(7)
P1 C16 1.827(7)
P1 C1 1.839(7)
P2 C28 1.813(7)
P2 C11 1.814(7)
P2 C34 1.815(7)
O1 C13 1.375(8)
O1 C12 1.389(8)
C1 C13 1.391(9)
C1 C2 1.391(10)
C2 C3 1.395(9)
C2 H2 0.9500
C3 C4 1.368(11)
C3 H3 0.9500
C4 C5 1.388(10)
C4 H4 0.9500
C5 C13 1.406(9)
C5 C6 1.539(9)
C6 C7 1.522(10)
C6 C15 1.532(9)
C6 C14 1.546(10)
C7 C8 1.378(11)
C7 C12 1.392(9)
C8 C9 1.377(12)
C8 H8 0.9500
C9 C10 1.394(11)
C9 H9 0.9500
C10 C11 1.375(10)
C10 H10 0.9500
C11 C12 1.406(9)
C14 H14A 0.9800
C14 H14B 0.9800
C14 H14C 0.9800
C15 H15A 0.9800
C15 H15B 0.9800
C15 H15C 0.9800
C16 C17 1.397(9)
C16 C21 1.409(10)
C17 C18 1.380(11)
C17 H17 0.9500
C18 C19 1.397(12)
C18 H18 0.9500
C19 C20 1.382(12)
C19 H19 0.9500
C20 C21 1.366(10)
C20 H20 0.9500
C21 H21 0.9500
C22 C23 1.389(10)
C22 C27 1.395(9)
C23 C24 1.392(11)
C23 H23 0.9500
C24 C25 1.371(11)
C24 H24 0.9500
C25 C26 1.388(11)
C25 H25 0.9500
C26 C27 1.387(10)
C26 H26 0.9500
C27 H27 0.9500
C28 C29 1.386(9)
C28 C33 1.393(9)
C29 C30 1.386(10)
C29 H29 0.9500
C30 C31 1.385(12)
C30 H30 0.9500
C31 C32 1.389(12)
C31 H31 0.9500
C32 C33 1.381(10)
C32 H32 0.9500
C33 H33 0.9500
C34 C39 1.385(10)
C34 C35 1.395(9)
C35 C36 1.390(10)
C35 H35 0.9500
C36 C37 1.380(12)
C36 H36 0.9500
C37 C38 1.400(12)
C37 H37 0.9500
C38 C39 1.383(10)
C38 H38 0.9500
C39 H39 0.9500
C40A C41A 1.3900
C40A C45A 1.3900
C40A C46A 1.425(14)
C41A C42A 1.3900
C41A H41A 0.9500
C42A C43A 1.3900
C42A H42A 0.9500
C43A C44A 1.3900
C43A H43A 0.9500
C44A C45A 1.3900
C44A H44 0.9500
C45A H45A 0.9500
C46A H46A 0.9800
C46A H46B 0.9800
C46A H46C 0.9800
Cl3B C45B 1.63(4)
Cl4B C45B 1.63(4)
C45B H45B 0.9900
C45B H45C 0.9900

loop_
_geom_torsion_atom_site_label_1
_geom_torsion_atom_site_label_2
_geom_torsion_atom_site_label_3
_geom_torsion_atom_site_label_4
_geom_torsion
C22 P1 C1 C13 -57.8(6)
C16 P1 C1 C13 -166.6(5)
Au1 P1 C1 C13 72.6(6)
C22 P1 C1 C2 110.3(5)
C16 P1 C1 C2 1.5(6)
Au1 P1 C1 C2 -119.4(5)
C13 C1 C2 C3 0.8(10)
P1 C1 C2 C3 -167.5(5)
C1 C2 C3 C4 5.9(11)
C2 C3 C4 C5 -4.9(11)
C3 C4 C5 C13 -2.8(10)
C3 C4 C5 C6 168.7(7)
C4 C5 C6 C7 150.7(6)
C13 C5 C6 C7 -37.8(8)
C4 C5 C6 C15 26.3(9)
C13 C5 C6 C15 -162.2(6)
C4 C5 C6 C14 -93.8(8)
C13 C5 C6 C14 77.7(7)
C15 C6 C7 C8 -29.8(11)
C5 C6 C7 C8 -154.0(8)
C14 C6 C7 C8 91.0(9)
C15 C6 C7 C12 155.0(7)
C5 C6 C7 C12 30.8(9)
C14 C6 C7 C12 -84.3(8)
C12 C7 C8 C9 -1.8(15)
C6 C7 C8 C9 -177.1(9)
C7 C8 C9 C10 0.9(18)
C8 C9 C10 C11 -1.2(18)
C9 C10 C11 C12 2.4(14)
C9 C10 C11 P2 -173.5(8)
C28 P2 C11 C10 -110.3(7)
C34 P2 C11 C10 -0.8(8)
Au2 P2 C11 C10 120.5(7)
C28 P2 C11 C12 73.8(6)
C34 P2 C11 C12 -176.7(6)
Au2 P2 C11 C12 -55.3(6)
C13 O1 C12 C7 -28.1(9)
C13 O1 C12 C11 153.6(6)
C8 C7 C12 O1 -175.2(7)
C6 C7 C12 O1 0.2(11)
C8 C7 C12 C11 3.0(12)
C6 C7 C12 C11 178.5(7)
C10 C11 C12 O1 175.0(7)
P2 C11 C12 O1 -9.1(9)
C10 C11 C12 C7 -3.4(11)
P2 C11 C12 C7 172.6(6)
C12 O1 C13 C1 -163.1(6)
C12 O1 C13 C5 20.2(8)
C2 C1 C13 O1 174.6(6)
P1 C1 C13 O1 -17.3(8)
C2 C1 C13 C5 -8.7(10)
P1 C1 C13 C5 159.4(5)
C4 C5 C13 O1 -173.8(6)
C6 C5 C13 O1 14.2(9)
C4 C5 C13 C1 9.7(9)
C6 C5 C13 C1 -162.3(6)
C22 P1 C16 C17 168.0(5)
C1 P1 C16 C17 -84.2(6)
Au1 P1 C16 C17 47.5(6)
C22 P1 C16 C21 -9.4(6)
C1 P1 C16 C21 98.5(6)
Au1 P1 C16 C21 -129.8(5)
C21 C16 C17 C18 -1.4(11)
P1 C16 C17 C18 -178.8(6)
C16 C17 C18 C19 1.7(12)
C17 C18 C19 C20 -0.7(13)
C18 C19 C20 C21 -0.7(13)
C19 C20 C21 C16 1.0(12)
C17 C16 C21 C20 0.0(11)
P1 C16 C21 C20 177.4(6)
C16 P1 C22 C23 -84.9(6)
C1 P1 C22 C23 167.0(6)
Au1 P1 C22 C23 30.8(6)
C16 P1 C22 C27 91.6(6)
C1 P1 C22 C27 -16.5(6)
Au1 P1 C22 C27 -152.7(5)
C27 C22 C23 C24 -1.1(11)
P1 C22 C23 C24 175.5(6)
C22 C23 C24 C25 2.9(13)
C23 C24 C25 C26 -2.2(13)
C24 C25 C26 C27 -0.2(12)
C25 C26 C27 C22 2.0(12)
C23 C22 C27 C26 -1.3(11)
P1 C22 C27 C26 -177.7(6)
C11 P2 C28 C29 -176.6(5)
C34 P2 C28 C29 72.4(6)
Au2 P2 C28 C29 -52.5(6)
C11 P2 C28 C33 6.8(7)
C34 P2 C28 C33 -104.2(6)
Au2 P2 C28 C33 131.0(5)
C33 C28 C29 C30 0.0(10)
P2 C28 C29 C30 -176.6(5)
C28 C29 C30 C31 0.2(11)
C29 C30 C31 C32 -0.4(12)
C30 C31 C32 C33 0.3(13)
C31 C32 C33 C28 -0.1(13)
C29 C28 C33 C32 -0.1(11)
P2 C28 C33 C32 176.4(6)
C28 P2 C34 C39 40.1(6)
C11 P2 C34 C39 -70.6(6)
Au2 P2 C34 C39 169.1(5)
C28 P2 C34 C35 -138.6(6)
C11 P2 C34 C35 110.7(6)
Au2 P2 C34 C35 -9.6(6)
C39 C34 C35 C36 -1.9(10)
P2 C34 C35 C36 176.9(5)
C34 C35 C36 C37 0.7(11)
C35 C36 C37 C38 0.9(11)
C36 C37 C38 C39 -1.3(10)
C37 C38 C39 C34 0.1(10)
C35 C34 C39 C38 1.5(10)
P2 C34 C39 C38 -177.3(5)
C45A C40A C41A C42A 0.0
C46A C40A C41A C42A -176.7(9)
C40A C41A C42A C43A 0.0
C41A C42A C43A C44A 0.0
C42A C43A C44A C45A 0.0
C43A C44A C45A C40A 0.0
C41A C40A C45A C44A 0.0
C46A C40A C45A C44A 176.8(9)
